data_4329150
loop_
_publ_author_name
'Maria-Gabriela Alexandru'
'Diana Visinescu'
'Augustin M. Madalan'
'Francesc Lloret'
'Miguel Julve'
'Marius Andruh'

_publ_section_title
;
 [W(bipy)(CN)6]-: A Suitable Metalloligand in the Design of
 Heterotrimetallic Complexes. The First CuIILnIIIWV Trinuclear Complexes
;
_journal_name_full 'Inorganic Chemistry'
_journal_page_first 4906
_journal_page_last 4908
_journal_paper_doi 10.1021/ic300544m
_journal_volume 51
_journal_year 2012
_chemical_formula_sum 'C41 H39 Cu N15 O11 Tb W'
_chemical_formula_weight 1324.18
_chemical_name_systematic
;

 ?

;
_space_group_IT_number 2
_symmetry_cell_setting triclinic
_symmetry_space_group_name_Hall '-P 1'
_symmetry_space_group_name_H-M 'P -1'
_atom_sites_solution_hydrogens geom
_atom_sites_solution_primary direct
_atom_sites_solution_secondary difmap
_audit_creation_method SHELXL-97
_cell_angle_alpha 79.119(16)
_cell_angle_beta 82.145(16)
_cell_angle_gamma 85.588(15)
_cell_formula_units_Z 2
_cell_length_a 11.884(2)
_cell_length_b 14.068(3)
_cell_length_c 14.851(3)
_cell_measurement_reflns_used 9805
_cell_measurement_temperature 293(2)
_cell_measurement_theta_max 25.23
_cell_measurement_theta_min 2.70
_cell_volume 2412.0(8)
_computing_cell_refinement X-Area
_computing_data_collection X-Area
_computing_data_reduction X-Area
_computing_structure_refinement 'SHELXL-97 (Sheldrick, 1997)'
_computing_structure_solution 'SHELXS-97 (Sheldrick, 1997)'
_diffrn_ambient_temperature 293(2)
_diffrn_measured_fraction_theta_full 0.907
_diffrn_measured_fraction_theta_max 0.907
_diffrn_measurement_device_type 'STOE IPDS II'
_diffrn_measurement_method 'omega scans'
_diffrn_radiation_monochromator graphite
_diffrn_radiation_source 'fine-focus sealed tube'
_diffrn_radiation_type MoK\a
_diffrn_radiation_wavelength 0.71073
_diffrn_reflns_av_R_equivalents 0.1640
_diffrn_reflns_av_sigmaI/netI 0.1377
_diffrn_reflns_limit_h_max 14
_diffrn_reflns_limit_h_min -14
_diffrn_reflns_limit_k_max 16
_diffrn_reflns_limit_k_min -16
_diffrn_reflns_limit_l_max 17
_diffrn_reflns_limit_l_min -17
_diffrn_reflns_number 16697
_diffrn_reflns_theta_full 25.23
_diffrn_reflns_theta_max 25.23
_diffrn_reflns_theta_min 2.70
_exptl_absorpt_coefficient_mu 4.339
_exptl_absorpt_correction_T_max 0.7189
_exptl_absorpt_correction_T_min 0.3512
_exptl_absorpt_correction_type multi-scan
_exptl_absorpt_process_details
;

[c.f. r.h. blessing, acta cryst. (1995), a51, 33-38]

;
_exptl_crystal_colour brown
_exptl_crystal_density_diffrn 1.823
_exptl_crystal_description prism
_exptl_crystal_F_000 1292
_exptl_crystal_size_max 0.2
_exptl_crystal_size_mid 0.06
_exptl_crystal_size_min 0.02
_refine_diff_density_max 4.438
_refine_diff_density_min -2.146
_refine_diff_density_rms 0.292
_refine_ls_extinction_coef 0.0011(3)
_refine_ls_extinction_expression Fc^*^=kFc[1+0.001xFc^2^\l^3^/sin(2\q)]^-1/4^
_refine_ls_extinction_method SHELXL
_refine_ls_goodness_of_fit_ref 1.184
_refine_ls_hydrogen_treatment constr
_refine_ls_matrix_type full
_refine_ls_number_parameters 615
_refine_ls_number_reflns 7907
_refine_ls_number_restraints 6
_refine_ls_restrained_S_all 1.184
_refine_ls_R_factor_all 0.1462
_refine_ls_R_factor_gt 0.1129
_refine_ls_shift/su_max 0.003
_refine_ls_shift/su_mean 0.000
_refine_ls_structure_factor_coef Fsqd
_refine_ls_weighting_details 'calc w=1/[\s^2^(Fo^2^)+(0.0506P)^2^+116.2199P] where P=(Fo^2^+2Fc^2^)/3'
_refine_ls_weighting_scheme calc
_refine_ls_wR_factor_gt 0.2421
_refine_ls_wR_factor_ref 0.2590
_reflns_number_gt 5739
_reflns_number_total 7907
_reflns_threshold_expression >2sigma(I)
_cod_data_source_file ic300544m_si_002_2.cif
_cod_data_source_block C2
_cod_original_cell_volume 2412.1(8)
_cod_database_code 4329150

loop_
_symmetry_equiv_pos_as_xyz
'x, y, z'
'-x, -y, -z'

loop_
_atom_site_label
_atom_site_type_symbol
_atom_site_fract_x
_atom_site_fract_y
_atom_site_fract_z
_atom_site_U_iso_or_equiv
_atom_site_adp_type
_atom_site_occupancy
_atom_site_symmetry_multiplicity
_atom_site_calc_flag
_atom_site_refinement_flags
C1 C 0.145(2) -0.142(2) 0.840(2) 0.050(6) Uani 1 1 d U
H1A H 0.0856 -0.0957 0.8200 0.076 Uiso 1 1 calc R
H1B H 0.1239 -0.1724 0.9028 0.076 Uiso 1 1 calc R
H1C H 0.1573 -0.1898 0.8011 0.076 Uiso 1 1 calc R
C2 C 0.341(2) -0.1482(17) 0.8607(19) 0.040(6) Uani 1 1 d .
C3 C 0.351(2) -0.246(2) 0.8872(19) 0.048(7) Uani 1 1 d .
H3 H 0.2881 -0.2823 0.8906 0.058 Uiso 1 1 calc R
C4 C 0.455(3) -0.294(2) 0.910(2) 0.065(9) Uani 1 1 d .
H4 H 0.4613 -0.3607 0.9262 0.077 Uiso 1 1 calc R
C5 C 0.544(3) -0.2393(19) 0.907(2) 0.056(8) Uani 1 1 d .
H5 H 0.6117 -0.2699 0.9240 0.067 Uiso 1 1 calc R
C6 C 0.539(2) -0.1378(17) 0.8781(16) 0.037(6) Uani 1 1 d .
C7 C 0.4376(19) -0.0898(15) 0.8551(16) 0.030(5) Uani 1 1 d .
C8 C 0.642(2) -0.0872(18) 0.8751(16) 0.037(6) Uani 1 1 d .
H8 H 0.7050 -0.1257 0.8932 0.045 Uiso 1 1 calc R
C9 C 0.774(2) 0.035(2) 0.8433(19) 0.049(7) Uani 1 1 d .
H9A H 0.8014 0.0606 0.7794 0.059 Uiso 1 1 calc R
H9B H 0.8238 -0.0210 0.8640 0.059 Uiso 1 1 calc R
C10 C 0.778(2) 0.1108(19) 0.902(2) 0.047(7) Uani 1 1 d .
H10A H 0.7317 0.0918 0.9608 0.056 Uiso 1 1 calc R
H10B H 0.8558 0.1136 0.9145 0.056 Uiso 1 1 calc R
C11 C 0.738(2) 0.208(2) 0.859(2) 0.054(8) Uani 1 1 d .
H11A H 0.7802 0.2248 0.7980 0.064 Uiso 1 1 calc R
H11B H 0.7534 0.2544 0.8956 0.064 Uiso 1 1 calc R
C12 C 0.559(2) 0.297(2) 0.8594(19) 0.046(7) Uani 1 1 d .
H12 H 0.6014 0.3422 0.8768 0.056 Uiso 1 1 calc R
C13 C 0.443(2) 0.3282(17) 0.8462(19) 0.044(6) Uani 1 1 d .
C14 C 0.413(3) 0.422(2) 0.864(2) 0.058(8) Uani 1 1 d .
H14 H 0.4630 0.4575 0.8853 0.069 Uiso 1 1 calc R
C15 C 0.301(2) 0.462(2) 0.847(2) 0.054(8) Uani 1 1 d .
H15 H 0.2764 0.5230 0.8600 0.065 Uiso 1 1 calc R
C16 C 0.227(3) 0.4077(17) 0.812(2) 0.051(7) Uani 1 1 d .
H16 H 0.1570 0.4352 0.7973 0.061 Uiso 1 1 calc R
C17 C 0.259(2) 0.3166(16) 0.7984(16) 0.039(6) Uani 1 1 d .
C18 C 0.3703(19) 0.2737(15) 0.8123(14) 0.026(5) Uani 1 1 d .
C19 C 0.084(2) 0.293(2) 0.740(2) 0.065(9) Uani 1 1 d .
H19A H 0.0495 0.2445 0.7171 0.097 Uiso 1 1 calc R
H19B H 0.0900 0.3508 0.6928 0.097 Uiso 1 1 calc R
H19C H 0.0381 0.3084 0.7940 0.097 Uiso 1 1 calc R
C20 C 0.573(2) 0.2130(17) 0.4048(15) 0.032(5) Uani 1 1 d .
H20 H 0.6031 0.1536 0.4333 0.038 Uiso 1 1 calc R
C21 C 0.492(2) 0.210(2) 0.352(2) 0.050(7) Uani 1 1 d .
H21 H 0.4707 0.1524 0.3395 0.060 Uiso 1 1 calc R
C22 C 0.442(2) 0.299(3) 0.3165(18) 0.059(9) Uani 1 1 d .
H22 H 0.3808 0.3006 0.2829 0.071 Uiso 1 1 calc R
C23 C 0.481(2) 0.3840(18) 0.3303(18) 0.041(6) Uani 1 1 d .
H23 H 0.4488 0.4436 0.3045 0.050 Uiso 1 1 calc R
C24 C 0.5715(18) 0.3788(15) 0.3848(13) 0.025(5) Uani 1 1 d .
C25 C 0.611(2) 0.4638(18) 0.4045(17) 0.039(6) Uani 1 1 d .
C26 C 0.566(2) 0.5559(18) 0.3871(15) 0.037(6) Uani 1 1 d .
H26 H 0.5000 0.5667 0.3585 0.044 Uiso 1 1 calc R
C27 C 0.612(2) 0.6358(17) 0.4090(17) 0.036(5) Uani 1 1 d .
H27 H 0.5785 0.6980 0.3950 0.043 Uiso 1 1 calc R
C28 C 0.708(3) 0.6185(16) 0.452(2) 0.056(9) Uani 1 1 d .
H28 H 0.7430 0.6688 0.4681 0.068 Uiso 1 1 calc R
C29 C 0.752(3) 0.5232(19) 0.4715(16) 0.044(6) Uani 1 1 d .
H29 H 0.8180 0.5113 0.5003 0.052 Uiso 1 1 calc R
C30 C 0.655(2) 0.1979(17) 0.5904(16) 0.035(5) Uiso 1 1 d .
C31 C 0.877(2) 0.2085(17) 0.5863(14) 0.031(5) Uani 1 1 d .
C32 C 0.8174(19) 0.1604(15) 0.4434(14) 0.027(5) Uiso 1 1 d .
C33 C 0.929(2) 0.3570(18) 0.4786(18) 0.041(6) Uani 1 1 d .
C34 C 0.8313(18) 0.3299(14) 0.3501(13) 0.021(4) Uiso 1 1 d .
C35 C 0.739(2) 0.3586(17) 0.608(2) 0.053(9) Uani 1 1 d .
C36 C 0.758(4) 0.531(2) 0.827(2) 0.070(11) Uani 1 1 d .
C37 C 0.859(4) 0.537(3) 0.754(3) 0.12(2) Uani 1 1 d .
H37A H 0.9269 0.5177 0.7830 0.179 Uiso 1 1 calc R
H37B H 0.8646 0.6030 0.7214 0.179 Uiso 1 1 calc R
H37C H 0.8515 0.4955 0.7115 0.179 Uiso 1 1 calc R
C38 C 0.996(5) 0.358(4) 1.005(3) 0.105(18) Uani 1 1 d .
C39 C 1.073(4) 0.338(3) 1.059(3) 0.107(15) Uani 1 1 d .
H39A H 1.1467 0.3508 1.0247 0.160 Uiso 1 1 calc R
H39B H 1.0721 0.2712 1.0884 0.160 Uiso 1 1 calc R
H39C H 1.0591 0.3782 1.1058 0.160 Uiso 1 1 calc R
C40 C 0.839(4) 0.837(3) 0.674(3) 0.096(15) Uani 1 1 d .
C41 C 0.861(4) 0.891(5) 0.587(4) 0.16(3) Uani 1 1 d .
H41A H 0.7903 0.9185 0.5657 0.243 Uiso 1 1 calc R
H41B H 0.8977 0.8502 0.5453 0.243 Uiso 1 1 calc R
H41C H 0.9091 0.9423 0.5880 0.243 Uiso 1 1 calc R
Cu1 Cu 0.5362(2) 0.1050(2) 0.8207(2) 0.0341(7) Uani 1 1 d .
N1 N 0.6567(18) 0.0045(14) 0.8502(14) 0.039(5) Uani 1 1 d .
N2 N 0.6125(16) 0.2147(15) 0.8501(14) 0.036(5) Uani 1 1 d .
N3 N 0.3594(18) 0.0670(15) 0.5903(14) 0.037(5) Uani 1 1 d .
N4 N 0.1193(18) 0.0997(14) 0.9415(14) 0.036(5) Uani 1 1 d .
N5 N 0.6160(15) 0.2935(12) 0.4214(12) 0.025(4) Uani 1 1 d .
N6 N 0.7072(15) 0.4514(12) 0.4519(13) 0.026(4) Uani 1 1 d .
N7 N 0.608(2) 0.1467(16) 0.6479(18) 0.055(7) Uani 1 1 d .
N8 N 0.929(2) 0.1589(17) 0.6373(14) 0.048(6) Uani 1 1 d .
N9 N 0.8478(18) 0.0910(13) 0.4154(15) 0.040(5) Uani 1 1 d .
N10 N 1.018(2) 0.3871(18) 0.4749(17) 0.059(6) Uiso 1 1 d .
N11 N 0.854(2) 0.3535(19) 0.2694(17) 0.058(7) Uani 1 1 d .
N12 N 0.714(3) 0.3917(18) 0.6759(16) 0.058(7) Uani 1 1 d .
N13 N 0.669(3) 0.532(3) 0.867(4) 0.14(2) Uani 1 1 d .
N14 N 0.936(6) 0.363(4) 0.953(5) 0.19(3) Uani 1 1 d .
N15 N 0.837(6) 0.793(5) 0.745(4) 0.18(3) Uani 1 1 d .
O1 O 0.2499(17) -0.0915(13) 0.8338(13) 0.049(4) Uani 1 1 d U
O2 O 0.4221(15) 0.0052(11) 0.8317(11) 0.037(4) Uani 1 1 d .
O3 O 0.3981(13) 0.1875(11) 0.7931(12) 0.039(4) Uani 1 1 d .
O4 O 0.1998(16) 0.2571(11) 0.7625(13) 0.044(4) Uani 1 1 d .
O5 O 0.3566(16) -0.0031(13) 0.6548(13) 0.048(5) Uani 1 1 d .
O6 O 0.3283(17) 0.1501(12) 0.6102(14) 0.052(5) Uani 1 1 d .
O7 O 0.386(2) 0.0564(18) 0.5098(16) 0.080(7) Uani 1 1 d .
O8 O 0.0844(15) 0.0855(14) 0.8682(14) 0.050(5) Uani 1 1 d .
O9 O 0.224(2) 0.0987(16) 0.9345(15) 0.064(6) Uani 1 1 d .
O10 O 0.055(2) 0.1127(18) 1.0085(15) 0.076(7) Uani 1 1 d .
O11 O 0.1210(15) 0.0519(12) 0.6880(11) 0.041(4) Uani 1 1 d .
Tb1 Tb 0.26400(9) 0.08242(8) 0.77330(8) 0.0305(3) Uani 1 1 d .
W1 W 0.76977(8) 0.29431(6) 0.49164(6) 0.0253(3) Uani 1 1 d .

loop_
_atom_site_aniso_label
_atom_site_aniso_U_11
_atom_site_aniso_U_22
_atom_site_aniso_U_33
_atom_site_aniso_U_23
_atom_site_aniso_U_13
_atom_site_aniso_U_12
C1 0.024(12) 0.054(13) 0.071(15) -0.006(12) 0.001(11) -0.017(11)
C2 0.023(13) 0.026(12) 0.066(17) -0.007(11) 0.008(11) -0.002(11)
C3 0.026(14) 0.052(16) 0.064(18) 0.001(13) -0.001(12) -0.015(13)
C4 0.10(3) 0.036(15) 0.06(2) -0.003(13) -0.021(18) -0.007(18)
C5 0.05(2) 0.032(14) 0.08(2) -0.004(13) 0.003(15) 0.006(15)
C6 0.037(14) 0.032(12) 0.042(13) -0.008(10) -0.007(10) 0.005(12)
C7 0.020(12) 0.023(11) 0.046(13) -0.010(9) 0.000(9) -0.010(10)
C8 0.025(13) 0.048(15) 0.039(13) -0.007(11) -0.015(10) 0.014(12)
C9 0.029(14) 0.064(18) 0.054(16) -0.014(13) -0.012(11) 0.016(14)
C10 0.020(12) 0.048(15) 0.08(2) -0.011(13) -0.019(12) -0.004(12)
C11 0.012(12) 0.07(2) 0.09(2) -0.022(16) -0.016(12) -0.014(14)
C12 0.045(17) 0.043(15) 0.055(16) -0.002(12) -0.018(13) -0.020(14)
C13 0.045(16) 0.021(11) 0.066(17) -0.017(11) 0.000(13) -0.002(12)
C14 0.046(18) 0.044(16) 0.10(2) -0.040(16) -0.018(16) -0.011(15)
C15 0.028(14) 0.048(16) 0.10(2) -0.034(16) -0.028(14) 0.000(14)
C16 0.07(2) 0.023(12) 0.067(18) -0.014(12) -0.015(15) 0.003(13)
C17 0.054(17) 0.023(11) 0.039(13) -0.009(9) -0.002(11) 0.002(12)
C18 0.028(12) 0.026(11) 0.027(11) -0.012(8) -0.001(8) 0.004(10)
C19 0.008(12) 0.08(2) 0.11(3) -0.033(19) -0.018(13) 0.015(14)
C20 0.025(12) 0.037(13) 0.036(12) -0.007(10) -0.013(9) -0.002(11)
C21 0.030(15) 0.049(16) 0.074(19) -0.016(14) -0.015(13) 0.001(14)
C22 0.035(15) 0.12(3) 0.035(14) -0.022(15) -0.022(11) -0.018(18)
C23 0.032(14) 0.035(13) 0.054(16) 0.001(11) -0.011(11) 0.008(12)
C24 0.022(11) 0.032(11) 0.022(10) -0.008(8) 0.000(8) -0.006(10)
C25 0.024(12) 0.040(14) 0.044(14) 0.012(11) -0.010(10) 0.009(11)
C26 0.020(12) 0.052(15) 0.034(12) 0.002(10) -0.001(9) 0.003(12)
C27 0.018(12) 0.029(12) 0.058(15) -0.009(11) 0.004(10) -0.004(11)
C28 0.09(3) 0.009(10) 0.064(18) -0.008(10) 0.014(16) -0.003(13)
C29 0.051(17) 0.047(15) 0.031(13) -0.011(11) 0.009(11) -0.010(14)
C31 0.036(13) 0.039(12) 0.017(10) 0.007(9) -0.014(9) -0.014(11)
C33 0.031(14) 0.036(13) 0.052(15) -0.007(11) 0.011(11) 0.003(12)
C35 0.039(16) 0.018(11) 0.11(3) -0.016(13) -0.053(17) 0.014(12)
C36 0.12(4) 0.032(15) 0.07(2) -0.011(14) -0.05(2) 0.01(2)
C37 0.09(3) 0.11(3) 0.16(4) -0.10(3) 0.09(3) -0.04(3)
C38 0.10(4) 0.17(5) 0.033(19) 0.00(2) 0.00(2) 0.01(3)
C39 0.11(4) 0.12(4) 0.09(3) -0.01(3) -0.01(3) -0.04(3)
C40 0.12(4) 0.06(2) 0.10(3) -0.02(2) -0.04(3) 0.05(3)
C41 0.09(4) 0.23(7) 0.13(4) 0.10(5) -0.04(3) -0.03(4)
Cu1 0.0211(14) 0.0327(15) 0.0494(17) -0.0072(12) -0.0097(12) 0.0012(13)
N1 0.028(11) 0.034(11) 0.050(12) 0.005(9) -0.001(9) -0.004(10)
N2 0.011(9) 0.046(12) 0.056(13) -0.011(9) -0.011(8) -0.005(9)
N3 0.030(11) 0.044(12) 0.037(11) -0.012(9) 0.006(8) -0.006(10)
N4 0.033(12) 0.030(10) 0.041(12) -0.010(8) 0.006(9) 0.002(10)
N5 0.024(10) 0.018(8) 0.038(10) -0.010(7) -0.017(7) 0.012(8)
N6 0.014(9) 0.015(8) 0.047(11) 0.002(7) -0.008(7) 0.008(8)
N7 0.038(14) 0.035(12) 0.087(18) 0.014(12) -0.014(12) -0.014(11)
N8 0.046(14) 0.063(15) 0.038(12) -0.009(10) -0.019(10) -0.001(12)
N9 0.036(12) 0.023(9) 0.069(14) -0.029(9) -0.013(10) 0.007(9)
N11 0.054(16) 0.068(16) 0.057(15) -0.024(12) -0.019(12) 0.007(14)
N12 0.09(2) 0.056(15) 0.038(12) -0.013(11) -0.030(12) -0.008(14)
N13 0.028(18) 0.07(2) 0.32(7) -0.06(3) -0.04(3) 0.000(19)
N14 0.22(7) 0.16(5) 0.19(6) 0.04(4) -0.07(5) -0.05(5)
N15 0.19(6) 0.23(6) 0.10(4) -0.05(4) -0.02(4) 0.06(5)
O1 0.049(11) 0.041(9) 0.060(11) -0.008(8) -0.011(8) -0.007(9)
O2 0.039(10) 0.026(8) 0.049(10) -0.003(7) -0.025(8) 0.001(8)
O3 0.017(8) 0.026(8) 0.077(12) -0.007(8) -0.023(8) 0.002(7)
O4 0.037(11) 0.023(8) 0.077(13) -0.006(8) -0.026(9) -0.002(8)
O5 0.039(11) 0.048(11) 0.053(11) -0.015(9) 0.017(8) 0.007(9)
O6 0.045(12) 0.029(9) 0.077(14) 0.003(9) -0.009(10) 0.001(9)
O7 0.10(2) 0.082(16) 0.060(14) -0.022(12) 0.017(13) -0.009(15)
O8 0.022(9) 0.057(12) 0.068(13) -0.015(9) 0.011(8) -0.005(9)
O9 0.068(17) 0.064(13) 0.064(14) -0.013(10) -0.008(11) -0.028(13)
O10 0.065(16) 0.094(17) 0.061(14) -0.014(12) 0.018(12) 0.008(14)
O11 0.038(10) 0.047(10) 0.047(10) -0.021(8) -0.024(8) 0.007(9)
Tb1 0.0241(6) 0.0271(6) 0.0412(7) -0.0073(5) -0.0078(5) 0.0016(5)
W1 0.0211(5) 0.0204(5) 0.0355(5) -0.0079(3) -0.0061(3) 0.0026(4)

loop_
_atom_type_symbol
_atom_type_description
_atom_type_scat_dispersion_real
_atom_type_scat_dispersion_imag
_atom_type_scat_source
C C 0.0033 0.0016 'International Tables Vol C Tables 4.2.6.8 and 6.1.1.4'
H H 0.0000 0.0000 'International Tables Vol C Tables 4.2.6.8 and 6.1.1.4'
Cu Cu 0.3201 1.2651 'International Tables Vol C Tables 4.2.6.8 and 6.1.1.4'
N N 0.0061 0.0033 'International Tables Vol C Tables 4.2.6.8 and 6.1.1.4'
O O 0.0106 0.0060 'International Tables Vol C Tables 4.2.6.8 and 6.1.1.4'
Tb Tb -0.1723 4.1537 'International Tables Vol C Tables 4.2.6.8 and 6.1.1.4'
W W -0.8490 6.8722 'International Tables Vol C Tables 4.2.6.8 and 6.1.1.4'

loop_
_geom_angle_atom_site_label_1
_geom_angle_atom_site_label_2
_geom_angle_atom_site_label_3
_geom_angle
O1 C1 H1A 109.5
O1 C1 H1B 109.5
H1A C1 H1B 109.5
O1 C1 H1C 109.5
H1A C1 H1C 109.5
H1B C1 H1C 109.5
O1 C2 C3 130(3)
O1 C2 C7 110(2)
C3 C2 C7 120(2)
C2 C3 C4 122(3)
C2 C3 H3 119.1
C4 C3 H3 119.1
C5 C4 C3 118(3)
C5 C4 H4 121.0
C3 C4 H4 121.0
C4 C5 C6 123(3)
C4 C5 H5 118.7
C6 C5 H5 118.7
C7 C6 C5 120(3)
C7 C6 C8 122(2)
C5 C6 C8 118(2)
O2 C7 C6 125(2)
O2 C7 C2 118(2)
C6 C7 C2 117(2)
N1 C8 C6 128(2)
N1 C8 H8 116.0
C6 C8 H8 116.0
N1 C9 C10 110(2)
N1 C9 H9A 109.7
C10 C9 H9A 109.7
N1 C9 H9B 109.7
C10 C9 H9B 109.7
H9A C9 H9B 108.2
C11 C10 C9 113(2)
C11 C10 H10A 108.9
C9 C10 H10A 108.9
C11 C10 H10B 108.9
C9 C10 H10B 108.9
H10A C10 H10B 107.7
C10 C11 N2 113(2)
C10 C11 H11A 109.0
N2 C11 H11A 109.0
C10 C11 H11B 109.0
N2 C11 H11B 109.0
H11A C11 H11B 107.8
N2 C12 C13 129(2)
N2 C12 H12 115.7
C13 C12 H12 115.7
C18 C13 C14 123(3)
C18 C13 C12 124(2)
C14 C13 C12 113(3)
C13 C14 C15 118(3)
C13 C14 H14 121.2
C15 C14 H14 121.2
C16 C15 C14 120(3)
C16 C15 H15 120.2
C14 C15 H15 120.2
C17 C16 C15 121(3)
C17 C16 H16 119.5
C15 C16 H16 119.5
C16 C17 O4 128(3)
C16 C17 C18 122(3)
O4 C17 C18 110.2(19)
O3 C18 C13 124(2)
O3 C18 C17 119(2)
C13 C18 C17 117(2)
O4 C19 H19A 109.5
O4 C19 H19B 109.5
H19A C19 H19B 109.5
O4 C19 H19C 109.5
H19A C19 H19C 109.5
H19B C19 H19C 109.5
C21 C20 N5 126(2)
C21 C20 H20 116.8
N5 C20 H20 116.8
C20 C21 C22 116(3)
C20 C21 H21 122.0
C22 C21 H21 122.0
C21 C22 C23 121(2)
C21 C22 H22 119.6
C23 C22 H22 119.6
C22 C23 C24 118(2)
C22 C23 H23 120.8
C24 C23 H23 120.8
N5 C24 C25 119.2(19)
N5 C24 C23 120(2)
C25 C24 C23 121(2)
C26 C25 N6 115(2)
C26 C25 C24 129(2)
N6 C25 C24 116.0(19)
C25 C26 C27 125(2)
C25 C26 H26 117.7
C27 C26 H26 117.7
C28 C27 C26 117(2)
C28 C27 H27 121.5
C26 C27 H27 121.5
C27 C28 C29 118(3)
C27 C28 H28 121.0
C29 C28 H28 121.0
N6 C29 C28 124(3)
N6 C29 H29 118.2
C28 C29 H29 118.2
N7 C30 W1 171(2)
N8 C31 W1 176(2)
N9 C32 W1 177(2)
N10 C33 W1 176(2)
N11 C34 W1 172.8(19)
N12 C35 W1 175(3)
N13 C36 C37 166(5)
C36 C37 H37A 109.5
C36 C37 H37B 109.5
H37A C37 H37B 109.5
C36 C37 H37C 109.5
H37A C37 H37C 109.5
H37B C37 H37C 109.5
N14 C38 C39 170(8)
C38 C39 H39A 109.5
C38 C39 H39B 109.5
H39A C39 H39B 109.5
C38 C39 H39C 109.5
H39A C39 H39C 109.5
H39B C39 H39C 109.5
N15 C40 C41 171(7)
C40 C41 H41A 109.5
C40 C41 H41B 109.5
H41A C41 H41B 109.5
C40 C41 H41C 109.5
H41A C41 H41C 109.5
H41B C41 H41C 109.5
N1 Cu1 O3 170.2(8)
N1 Cu1 N2 96.9(9)
O3 Cu1 N2 92.4(7)
N1 Cu1 O2 91.5(8)
O3 Cu1 O2 78.7(6)
N2 Cu1 O2 159.0(8)
N1 Cu1 Tb1 129.7(7)
O3 Cu1 Tb1 40.6(5)
N2 Cu1 Tb1 132.5(5)
O2 Cu1 Tb1 39.2(4)
C8 N1 C9 116(2)
C8 N1 Cu1 125.3(17)
C9 N1 Cu1 118.3(16)
C12 N2 C11 116(2)
C12 N2 Cu1 122.6(17)
C11 N2 Cu1 121.4(17)
O7 N3 O5 121(2)
O7 N3 O6 121(2)
O5 N3 O6 117.4(19)
O7 N3 Tb1 171.1(19)
O5 N3 Tb1 57.6(11)
O6 N3 Tb1 60.2(12)
O10 N4 O9 126(3)
O10 N4 O8 122(2)
O9 N4 O8 112.1(19)
O10 N4 Tb1 175.3(18)
O9 N4 Tb1 56.8(13)
O8 N4 Tb1 55.5(11)
C24 N5 C20 118.0(18)
C24 N5 W1 116.8(14)
C20 N5 W1 124.8(13)
C29 N6 C25 122(2)
C29 N6 W1 124.3(17)
C25 N6 W1 114.0(15)
C2 O1 C1 115(2)
C2 O1 Tb1 121.7(16)
C1 O1 Tb1 122.8(16)
C7 O2 Cu1 127.6(15)
C7 O2 Tb1 124.5(15)
Cu1 O2 Tb1 107.2(6)
C18 O3 Cu1 127.5(15)
C18 O3 Tb1 122.9(14)
Cu1 O3 Tb1 105.9(7)
C17 O4 C19 117(2)
C17 O4 Tb1 119.6(14)
C19 O4 Tb1 121.8(17)
N3 O5 Tb1 96.8(13)
N3 O6 Tb1 93.1(13)
N4 O8 Tb1 98.5(14)
N4 O9 Tb1 98.2(16)
O2 Tb1 O3 66.1(5)
O2 Tb1 O11 139.0(6)
O3 Tb1 O11 148.0(6)
O2 Tb1 O8 121.0(7)
O3 Tb1 O8 117.0(7)
O11 Tb1 O8 71.4(7)
O2 Tb1 O5 75.0(6)
O3 Tb1 O5 105.0(7)
O11 Tb1 O5 73.2(6)
O8 Tb1 O5 138.0(7)
O2 Tb1 O9 78.6(7)
O3 Tb1 O9 75.4(7)
O11 Tb1 O9 122.1(7)
O8 Tb1 O9 50.9(8)
O5 Tb1 O9 150.5(7)
O2 Tb1 O1 64.6(6)
O3 Tb1 O1 129.3(6)
O11 Tb1 O1 81.5(6)
O8 Tb1 O1 80.4(7)
O5 Tb1 O1 72.6(6)
O9 Tb1 O1 84.4(7)
O2 Tb1 O6 105.4(6)
O3 Tb1 O6 80.0(7)
O11 Tb1 O6 74.0(7)
O8 Tb1 O6 133.6(7)
O5 Tb1 O6 52.2(6)
O9 Tb1 O6 150.9(7)
O1 Tb1 O6 123.7(6)
O2 Tb1 O4 128.0(6)
O3 Tb1 O4 63.5(5)
O11 Tb1 O4 92.5(6)
O8 Tb1 O4 73.9(6)
O5 Tb1 O4 129.8(6)
O9 Tb1 O4 77.6(7)
O1 Tb1 O4 154.2(7)
O6 Tb1 O4 77.7(6)
O2 Tb1 N3 91.4(6)
O3 Tb1 N3 94.5(6)
O11 Tb1 N3 69.9(6)
O8 Tb1 N3 141.1(7)
O5 Tb1 N3 25.7(6)
O9 Tb1 N3 167.9(7)
O1 Tb1 N3 97.3(6)
O6 Tb1 N3 26.6(6)
O4 Tb1 N3 104.1(6)
O2 Tb1 N4 100.4(6)
O3 Tb1 N4 95.3(6)
O11 Tb1 N4 97.3(6)
O8 Tb1 N4 26.0(7)
O5 Tb1 N4 154.6(6)
O9 Tb1 N4 25.0(7)
O1 Tb1 N4 82.9(6)
O6 Tb1 N4 149.0(6)
O4 Tb1 N4 73.0(6)
N3 Tb1 N4 167.0(6)
O2 Tb1 Cu1 33.5(4)
O3 Tb1 Cu1 33.4(3)
O11 Tb1 Cu1 157.4(4)
O8 Tb1 Cu1 131.1(5)
O5 Tb1 Cu1 85.0(5)
O9 Tb1 Cu1 80.2(6)
O1 Tb1 Cu1 98.1(5)
O6 Tb1 Cu1 87.9(5)
O4 Tb1 Cu1 96.9(4)
N3 Tb1 Cu1 87.8(4)
N4 Tb1 Cu1 105.1(5)
C35 W1 C34 139.4(10)
C35 W1 C33 82.2(11)
C34 W1 C33 71.4(9)
C35 W1 C32 144.4(9)
C34 W1 C32 72.8(7)
C33 W1 C32 101.9(9)
C35 W1 C31 76.2(9)
C34 W1 C31 119.7(8)
C33 W1 C31 69.6(9)
C32 W1 C31 72.5(8)
C35 W1 C30 75.4(11)
C34 W1 C30 142.5(9)
C33 W1 C30 141.3(10)
C32 W1 C30 80.5(8)
C31 W1 C30 74.6(9)
C35 W1 N5 113.5(8)
C34 W1 N5 76.4(7)
C33 W1 N5 143.4(9)
C32 W1 N5 84.4(7)
C31 W1 N5 144.4(8)
C30 W1 N5 75.2(8)
C35 W1 N6 70.0(8)
C34 W1 N6 76.5(7)
C33 W1 N6 82.7(8)
C32 W1 N6 145.4(7)
C31 W1 N6 138.6(8)
C30 W1 N6 117.2(8)
N5 W1 N6 73.2(6)

loop_
_geom_bond_atom_site_label_1
_geom_bond_atom_site_label_2
_geom_bond_distance
C1 O1 1.46(3)
C1 H1A 0.9600
C1 H1B 0.9600
C1 H1C 0.9600
C2 O1 1.35(3)
C2 C3 1.36(4)
C2 C7 1.45(3)
C3 C4 1.41(4)
C3 H3 0.9300
C4 C5 1.34(5)
C4 H4 0.9300
C5 C6 1.41(3)
C5 H5 0.9300
C6 C7 1.38(3)
C6 C8 1.46(4)
C7 O2 1.32(3)
C8 N1 1.29(3)
C8 H8 0.9300
C9 N1 1.48(3)
C9 C10 1.51(4)
C9 H9A 0.9700
C9 H9B 0.9700
C10 C11 1.47(4)
C10 H10A 0.9700
C10 H10B 0.9700
C11 N2 1.51(3)
C11 H11A 0.9700
C11 H11B 0.9700
C12 N2 1.30(3)
C12 C13 1.44(4)
C12 H12 0.9300
C13 C18 1.40(4)
C13 C14 1.41(3)
C14 C15 1.44(4)
C14 H14 0.9300
C15 C16 1.41(4)
C15 H15 0.9300
C16 C17 1.35(3)
C16 H16 0.9300
C17 O4 1.35(3)
C17 C18 1.44(3)
C18 O3 1.30(2)
C19 O4 1.49(3)
C19 H19A 0.9600
C19 H19B 0.9600
C19 H19C 0.9600
C20 C21 1.33(3)
C20 N5 1.35(3)
C20 H20 0.9300
C21 C22 1.38(4)
C21 H21 0.9300
C22 C23 1.38(4)
C22 H22 0.9300
C23 C24 1.42(3)
C23 H23 0.9300
C24 N5 1.32(3)
C24 C25 1.41(3)
C25 C26 1.35(3)
C25 N6 1.41(3)
C26 C27 1.40(4)
C26 H26 0.9300
C27 C28 1.37(4)
C27 H27 0.9300
C28 C29 1.39(4)
C28 H28 0.9300
C29 N6 1.28(3)
C29 H29 0.9300
C30 N7 1.13(3)
C30 W1 2.20(2)
C31 N8 1.14(3)
C31 W1 2.16(2)
C32 N9 1.15(3)
C32 W1 2.15(2)
C33 N10 1.16(4)
C33 W1 2.12(3)
C34 N11 1.18(3)
C34 W1 2.107(19)
C35 N12 1.19(4)
C35 W1 2.07(3)
C36 N13 1.13(6)
C36 C37 1.50(5)
C37 H37A 0.9600
C37 H37B 0.9600
C37 H37C 0.9600
C38 N14 1.10(7)
C38 C39 1.29(6)
C39 H39A 0.9600
C39 H39B 0.9600
C39 H39C 0.9600
C40 N15 1.11(6)
C40 C41 1.38(6)
C41 H41A 0.9600
C41 H41B 0.9600
C41 H41C 0.9600
Cu1 N1 1.97(2)
Cu1 O3 1.980(14)
Cu1 N2 1.99(2)
Cu1 O2 1.996(17)
Cu1 Tb1 3.454(3)
N3 O7 1.23(3)
N3 O5 1.24(3)
N3 O6 1.27(3)
N3 Tb1 2.839(19)
N4 O10 1.20(3)
N4 O9 1.23(3)
N4 O8 1.27(3)
N4 Tb1 2.872(19)
N5 W1 2.226(17)
N6 W1 2.271(15)
O1 Tb1 2.452(18)
O2 Tb1 2.288(15)
O3 Tb1 2.338(16)
O4 Tb1 2.498(15)
O5 Tb1 2.413(16)
O6 Tb1 2.468(19)
O8 Tb1 2.394(17)
O9 Tb1 2.43(2)
O11 Tb1 2.363(16)
